data_2236920
loop_
_publ_author_name
'Tomyn, Stefania'
'Haukka, Matti'
'Nedelkov, Ruslan'

_publ_section_title
;
 Diammine{<i>N</i>-[2-(hydroxyimino)propionyl]-<i>N</i>'-[2-(oxidoimino)propionyl]propane-1,3-diaminido-\k^4^<i>N</i>,<i>N</i>',<i>N</i>'',<i>N</i>'''}iron(III)
;
_journal_coeditor_code HY2607
_journal_issue 12
_journal_name_full 'Acta Crystallographica Section E'
_journal_page_first m1568
_journal_page_last m1569
_journal_paper_doi 10.1107/S160053681204826X
_journal_volume 68
_journal_year 2012
_chemical_formula_iupac '[Fe (C9 H13 N4 O4) (N H3)2]'
_chemical_formula_moiety 'C9 H19 Fe N6 O4'
_chemical_formula_sum 'C9 H19 Fe N6 O4'
_chemical_formula_weight 331.15
_chemical_name_systematic
;
Diammine{<i>N</i>-[2-(hydroxyimino)propionyl]-<i>N</i>'-[2-
(oxidoimino)propionyl]propane-1,3-diaminido-
\k^4^<i>N</i>,<i>N</i>',<i>N</i>'',<i>N</i>'''}iron(III)
;
_space_group_IT_number 11
_symmetry_cell_setting monoclinic
_symmetry_space_group_name_Hall '-P 2yb'
_symmetry_space_group_name_H-M 'P 1 21/m 1'
_atom_sites_solution_hydrogens geom
_atom_sites_solution_primary direct
_atom_sites_solution_secondary difmap
_audit_creation_method SHELXL-97
_cell_angle_alpha 90.00
_cell_angle_beta 108.994(2)
_cell_angle_gamma 90.00
_cell_formula_units_Z 2
_cell_length_a 8.9111(3)
_cell_length_b 7.2255(3)
_cell_length_c 10.6194(4)
_cell_measurement_reflns_used 2700
_cell_measurement_temperature 100(2)
_cell_measurement_theta_max 27.48
_cell_measurement_theta_min 1.00
_cell_volume 646.52(4)
_computing_cell_refinement 'DENZO/SCALEPACK (Otwinowski & Minor, 1997)'
_computing_data_collection 'COLLECT (Nonius, 2000)'
_computing_data_reduction 'DENZO/SCALEPACK (Otwinowski & Minor, 1997)'
_computing_molecular_graphics
;XP in SHELXTL (Sheldrick, 2008) and
<i>Mercury</i> (Macrae <i>et al.</i>, 2006)
;
_computing_publication_material 'SHELXL97 (Sheldrick, 2008)'
_computing_structure_refinement 'SHELXL97 (Sheldrick, 2008)'
_computing_structure_solution 'SHELXS97 (Sheldrick, 2008)'
_diffrn_ambient_temperature 100(2)
_diffrn_detector_area_resol_mean 9
_diffrn_measured_fraction_theta_full 0.998
_diffrn_measured_fraction_theta_max 0.998
_diffrn_measurement_device '95mm CCD camera on \k-goniostat'
_diffrn_measurement_device_type 'Nonius KappaCCD'
_diffrn_measurement_method '\f and \w scans with \k offset'
_diffrn_radiation_monochromator 'horizontally mounted graphite crystal'
_diffrn_radiation_source 'fine-focus sealed tube'
_diffrn_radiation_type MoK\a
_diffrn_radiation_wavelength 0.71073
_diffrn_reflns_av_R_equivalents 0.0467
_diffrn_reflns_av_sigmaI/netI 0.0315
_diffrn_reflns_limit_h_max 11
_diffrn_reflns_limit_h_min -11
_diffrn_reflns_limit_k_max 9
_diffrn_reflns_limit_k_min -9
_diffrn_reflns_limit_l_max 13
_diffrn_reflns_limit_l_min -13
_diffrn_reflns_number 12359
_diffrn_reflns_theta_full 27.47
_diffrn_reflns_theta_max 27.47
_diffrn_reflns_theta_min 2.42
_exptl_absorpt_coefficient_mu 1.192
_exptl_absorpt_correction_T_max 0.9536
_exptl_absorpt_correction_T_min 0.7953
_exptl_absorpt_correction_type multi-scan
_exptl_absorpt_process_details '(DENZO/SCALEPACK; Otwinowski & Minor, 1997)'
_exptl_crystal_colour red
_exptl_crystal_density_diffrn 1.701
_exptl_crystal_density_method 'not measured'
_exptl_crystal_description block
_exptl_crystal_F_000 346.0
_exptl_crystal_size_max 0.20
_exptl_crystal_size_mid 0.09
_exptl_crystal_size_min 0.04
_refine_diff_density_max 0.584
_refine_diff_density_min -0.461
_refine_ls_extinction_method none
_refine_ls_goodness_of_fit_ref 1.042
_refine_ls_hydrogen_treatment constr
_refine_ls_matrix_type full
_refine_ls_number_parameters 124
_refine_ls_number_reflns 1599
_refine_ls_number_restraints 0
_refine_ls_restrained_S_all 1.042
_refine_ls_R_factor_all 0.0390
_refine_ls_R_factor_gt 0.0299
_refine_ls_shift/su_max 0.000
_refine_ls_shift/su_mean 0.000
_refine_ls_structure_factor_coef Fsqd
_refine_ls_weighting_details 'calc w=1/[\s^2^(Fo^2^)+(0.0280P)^2^+0.7141P] where P=(Fo^2^+2Fc^2^)/3'
_refine_ls_weighting_scheme calc
_refine_ls_wR_factor_gt 0.0708
_refine_ls_wR_factor_ref 0.0741
_reflns_number_gt 1361
_reflns_number_total 1599
_reflns_threshold_expression I>2\s(I)
_cod_data_source_file hy2607.cif
_cod_data_source_block I
_cod_original_sg_symbol_H-M 'P 21/m'
_cod_database_code 2236920
_cod_database_fobs_code 2236920

loop_
_symmetry_equiv_pos_as_xyz
'x, y, z'
'-x, y+1/2, -z'
'-x, -y, -z'
'x, -y-1/2, z'

loop_
_atom_site_type_symbol
_atom_site_label
_atom_site_fract_x
_atom_site_fract_y
_atom_site_fract_z
_atom_site_U_iso_or_equiv
_atom_site_adp_type
_atom_site_calc_flag
_atom_site_refinement_flags
_atom_site_occupancy
_atom_site_symmetry_multiplicity
_atom_site_disorder_assembly
_atom_site_disorder_group
Fe Fe1 0.84000(4) 0.7500 0.68148(4) 0.01316(12) Uani d S 1 2 . .
O O1 1.1762(2) 0.7500 0.72129(19) 0.0199(4) Uani d S 1 2 . .
H H1O 1.1180 0.7500 0.6258 0.030 Uiso d SR 1 2 . .
O O2 0.9831(2) 0.7500 1.07989(18) 0.0220(4) Uani d S 1 2 . .
O O3 0.4412(2) 0.7500 0.36943(19) 0.0196(4) Uani d S 1 2 . .
O O4 0.9952(2) 0.7500 0.48443(18) 0.0162(4) Uani d S 1 2 . .
N N5 0.85135(18) 1.0255(2) 0.67972(15) 0.0151(3) Uani d . 1 1 . .
H H5D 0.9063 1.0618 0.6252 0.023 Uiso calc R 1 1 . .
H H5E 0.9016 1.0674 0.7637 0.023 Uiso calc R 1 1 . .
H H5F 0.7514 1.0730 0.6494 0.023 Uiso calc R 1 1 . .
N N1 1.0616(3) 0.7500 0.7808(2) 0.0148(4) Uani d S 1 2 . .
N N2 0.8273(3) 0.7500 0.8580(2) 0.0149(4) Uani d S 1 2 . .
N N3 0.6183(3) 0.7500 0.5839(2) 0.0146(4) Uani d S 1 2 . .
N N4 0.8536(2) 0.7500 0.5050(2) 0.0135(4) Uani d S 1 2 . .
C C1 1.1043(3) 0.7500 0.9092(3) 0.0166(5) Uani d S 1 2 . .
C C2 1.2708(3) 0.7500 0.9983(3) 0.0243(6) Uani d S 1 2 A .
H H2A 1.2741 0.7215 1.0894 0.036 Uiso calc PR 0.50 1 . .
H H2B 1.3177 0.8722 0.9964 0.036 Uiso calc PR 0.50 1 . .
H H2C 1.3310 0.6563 0.9681 0.036 Uiso calc PR 0.50 1 . .
C C3 0.9631(3) 0.7500 0.9576(3) 0.0162(5) Uani d S 1 2 A .
C C4 0.6775(3) 0.7500 0.8870(3) 0.0191(6) Uani d S 1 2 A 1
H H4A 0.6940 0.8119 0.9736 0.023 Uiso calc PR 0.50 1 A 1
H H4B 0.6456 0.6205 0.8952 0.023 Uiso calc PR 0.50 1 A 1
C C5 0.5460(4) 0.8461(6) 0.7819(4) 0.0181(8) Uani d P 0.50 1 A 1
H H5A 0.5811 0.9733 0.7708 0.022 Uiso calc PR 0.50 1 A 1
H H5B 0.4534 0.8564 0.8136 0.022 Uiso calc PR 0.50 1 A 1
C C6 0.4926(3) 0.7500 0.6449(3) 0.0187(6) Uani d S 1 2 A 1
H H6A 0.4618 0.6207 0.6555 0.022 Uiso calc PR 0.50 1 A 1
H H6B 0.3981 0.8145 0.5852 0.022 Uiso calc PR 0.50 1 A 1
C C7 0.5789(3) 0.7500 0.4522(3) 0.0152(5) Uani d S 1 2 A .
C C8 0.7221(3) 0.7500 0.4066(3) 0.0152(5) Uani d S 1 2 A .
C C9 0.7113(3) 0.7500 0.2641(3) 0.0229(6) Uani d S 1 2 . .
H H9A 0.7349 0.8742 0.2386 0.034 Uiso calc PR 0.50 1 A .
H H9B 0.6038 0.7142 0.2092 0.034 Uiso calc PR 0.50 1 . .
H H9C 0.7880 0.6616 0.2505 0.034 Uiso calc PR 0.50 1 . .

loop_
_atom_site_aniso_label
_atom_site_aniso_U_11
_atom_site_aniso_U_22
_atom_site_aniso_U_33
_atom_site_aniso_U_12
_atom_site_aniso_U_13
_atom_site_aniso_U_23
Fe1 0.01225(19) 0.0146(2) 0.01244(19) 0.000 0.00372(14) 0.000
O1 0.0132(9) 0.0290(11) 0.0181(10) 0.000 0.0062(8) 0.000
O2 0.0250(10) 0.0279(11) 0.0107(9) 0.000 0.0027(8) 0.000
O3 0.0121(9) 0.0254(11) 0.0183(10) 0.000 0.0006(7) 0.000
O4 0.0119(8) 0.0212(10) 0.0174(9) 0.000 0.0073(7) 0.000
N5 0.0155(7) 0.0153(8) 0.0139(7) 0.0005(6) 0.0041(6) 0.0013(6)
N1 0.0135(10) 0.0150(11) 0.0162(11) 0.000 0.0052(8) 0.000
N2 0.0150(10) 0.0172(11) 0.0131(10) 0.000 0.0052(8) 0.000
N3 0.0128(10) 0.0175(11) 0.0142(11) 0.000 0.0053(8) 0.000
N4 0.0120(10) 0.0139(11) 0.0153(11) 0.000 0.0053(8) 0.000
C1 0.0172(13) 0.0147(13) 0.0147(12) 0.000 0.0007(10) 0.000
C2 0.0201(14) 0.0317(17) 0.0174(14) 0.000 0.0011(11) 0.000
C3 0.0201(13) 0.0128(12) 0.0134(12) 0.000 0.0025(10) 0.000
C4 0.0181(13) 0.0229(14) 0.0181(13) 0.000 0.0086(11) 0.000
C5 0.0158(17) 0.020(2) 0.0206(19) 0.0000(15) 0.0091(15) 0.0001(15)
C6 0.0135(12) 0.0250(15) 0.0187(13) 0.000 0.0067(10) 0.000
C7 0.0147(12) 0.0127(12) 0.0174(12) 0.000 0.0042(10) 0.000
C8 0.0153(12) 0.0157(12) 0.0146(12) 0.000 0.0048(10) 0.000
C9 0.0190(14) 0.0350(17) 0.0124(13) 0.000 0.0022(11) 0.000

loop_
_atom_type_symbol
_atom_type_description
_atom_type_scat_dispersion_real
_atom_type_scat_dispersion_imag
_atom_type_scat_source
C C 0.0033 0.0016 'International Tables Vol C Tables 4.2.6.8 and 6.1.1.4'
H H 0.0000 0.0000 'International Tables Vol C Tables 4.2.6.8 and 6.1.1.4'
N N 0.0061 0.0033 'International Tables Vol C Tables 4.2.6.8 and 6.1.1.4'
O O 0.0106 0.0060 'International Tables Vol C Tables 4.2.6.8 and 6.1.1.4'
Fe Fe 0.3463 0.8444 'International Tables Vol C Tables 4.2.6.8 and 6.1.1.4'

loop_
_geom_angle_atom_site_label_1
_geom_angle_atom_site_label_2
_geom_angle_atom_site_label_3
_geom_angle_site_symmetry_1
_geom_angle_site_symmetry_3
_geom_angle
N3 Fe1 N1 . . 179.44(10)
N3 Fe1 N2 . . 98.66(9)
N1 Fe1 N2 . . 80.78(9)
N3 Fe1 N4 . . 81.55(9)
N1 Fe1 N4 . . 99.01(9)
N2 Fe1 N4 . . 179.79(9)
N3 Fe1 N5 . . 92.39(4)
N1 Fe1 N5 . . 87.63(5)
N2 Fe1 N5 . . 91.64(5)
N4 Fe1 N5 . . 88.35(5)
N3 Fe1 N5 . 4_575 92.39(5)
N1 Fe1 N5 . 4_575 87.63(4)
N2 Fe1 N5 . 4_575 91.64(5)
N4 Fe1 N5 . 4_575 88.35(5)
N5 Fe1 N5 . 4_575 173.75(9)
N1 O1 H1O . . 104.8
Fe1 N5 H5D . . 109.5
Fe1 N5 H5E . . 109.5
H5D N5 H5E . . 109.5
Fe1 N5 H5F . . 109.5
H5D N5 H5F . . 109.5
H5E N5 H5F . . 109.5
C1 N1 O1 . . 118.8(2)
C1 N1 Fe1 . . 118.60(18)
O1 N1 Fe1 . . 122.60(16)
C3 N2 C4 . . 119.4(2)
C3 N2 Fe1 . . 116.91(18)
C4 N2 Fe1 . . 123.68(17)
C7 N3 C6 . . 119.2(2)
C7 N3 Fe1 . . 116.37(17)
C6 N3 Fe1 . . 124.43(17)
C8 N4 O4 . 4_575 121.3(2)
C8 N4 O4 . . 121.3(2)
C8 N4 Fe1 . . 117.49(18)
O4 N4 Fe1 4_575 . 121.24(16)
O4 N4 Fe1 . . 121.24(16)
N1 C1 C2 . . 124.4(3)
N1 C1 C3 . . 111.7(2)
C2 C1 C3 . . 123.9(2)
C1 C2 H2A . . 109.5
C1 C2 H2B . . 109.5
H2A C2 H2B . . 109.5
C1 C2 H2C . . 109.5
H2A C2 H2C . . 109.5
H2B C2 H2C . . 109.5
O2 C3 N2 . . 127.8(3)
O2 C3 C1 . . 120.1(2)
N2 C3 C1 . . 112.0(2)
N2 C4 C5 . . 112.9(2)
N2 C4 H4A . . 109.0
C5 C4 H4A . . 109.0
N2 C4 H4B . . 109.0
C5 C4 H4B . . 109.0
H4A C4 H4B . . 107.8
C4 C5 C6 . . 114.8(3)
C4 C5 H5A . . 108.6
C6 C5 H5A . . 108.6
C4 C5 H5B . . 108.6
C6 C5 H5B . . 108.6
H5A C5 H5B . . 107.5
N3 C6 C5 . . 111.8(2)
N3 C6 H6A . . 109.3
C5 C6 H6A . . 109.3
N3 C6 H6B . . 109.3
C5 C6 H6B . . 109.3
H6A C6 H6B . . 107.9
O3 C7 N3 . . 127.0(2)
O3 C7 C8 . . 120.8(2)
N3 C7 C8 . . 112.2(2)
N4 C8 C9 . . 124.4(2)
N4 C8 C7 . . 112.4(2)
C9 C8 C7 . . 123.2(2)
C8 C9 H9A . . 109.5
C8 C9 H9B . . 109.5
H9A C9 H9B . . 109.5
C8 C9 H9C . . 109.5
H9A C9 H9C . . 109.5
H9B C9 H9C . . 109.5

loop_
_geom_bond_atom_site_label_1
_geom_bond_atom_site_label_2
_geom_bond_site_symmetry_2
_geom_bond_distance
Fe1 N3 . 1.909(2)
Fe1 N1 . 1.912(2)
Fe1 N2 . 1.914(2)
Fe1 N4 . 1.917(2)
Fe1 N5 . 1.9932(16)
O1 N1 . 1.364(3)
O1 H1O . 0.9769
O2 C3 . 1.252(3)
O3 C7 . 1.255(3)
O4 O4 4_575 0.000(4)
O4 N4 . 1.349(3)
N5 H5D . 0.9100
N5 H5E . 0.9100
N5 H5F . 0.9100
N1 C1 . 1.291(3)
N2 C3 . 1.323(3)
N2 C4 . 1.464(3)
N3 C7 . 1.327(3)
N3 C6 . 1.465(3)
N4 C8 . 1.292(3)
N4 O4 4_575 1.349(3)
C1 C2 . 1.478(4)
C1 C3 . 1.506(4)
C2 H2A . 0.9800
C2 H2B . 0.9800
C2 H2C . 0.9800
C4 C5 . 1.500(4)
C4 H4A . 0.9900
C4 H4B . 0.9900
C5 C6 . 1.541(4)
C5 H5A . 0.9900
C5 H5B . 0.9900
C6 H6A . 0.9900
C6 H6B . 0.9900
C7 C8 . 1.505(4)
C8 C9 . 1.485(4)
C9 H9A . 0.9800
C9 H9B . 0.9800
C9 H9C . 0.9800

loop_
_geom_hbond_atom_site_label_D
_geom_hbond_atom_site_label_H
_geom_hbond_atom_site_label_A
_geom_hbond_site_symmetry_A
_geom_hbond_distance_DH
_geom_hbond_distance_HA
_geom_hbond_distance_DA
_geom_hbond_angle_DHA
O1 H1O O4 . 0.98 1.54 2.508(3) 168
N5 H5D O4 2_756 0.91 2.15 3.015(2) 158
N5 H5E O2 2_757 0.91 2.11 2.979(2) 160
N5 H5F O3 2_656 0.91 2.10 2.969(2) 160

loop_
_geom_torsion_atom_site_label_1
_geom_torsion_atom_site_label_2
_geom_torsion_atom_site_label_3
_geom_torsion_atom_site_label_4
_geom_torsion_site_symmetry_1
_geom_torsion_site_symmetry_4
_geom_torsion
N5 Fe1 N1 C1 . . 92.04(4)
N5 Fe1 N1 C1 4_575 . -92.04(4)
N5 Fe1 N1 O1 . . -87.96(4)
N5 Fe1 N1 O1 4_575 . 87.96(4)
N5 Fe1 N2 C3 . . -87.34(4)
N5 Fe1 N2 C3 4_575 . 87.34(4)
N5 Fe1 N2 C4 . . 92.66(4)
N5 Fe1 N2 C4 4_575 . -92.66(4)
N5 Fe1 N3 C7 . . 87.98(5)
N5 Fe1 N3 C7 4_575 . -87.98(5)
N5 Fe1 N3 C6 . . -92.02(5)
N5 Fe1 N3 C6 4_575 . 92.02(5)
N5 Fe1 N4 C8 . . -92.66(4)
N5 Fe1 N4 C8 4_575 . 92.66(4)
N5 Fe1 N4 O4 . 4_575 87.34(4)
N5 Fe1 N4 O4 4_575 4_575 -87.34(4)
N5 Fe1 N4 O4 . . 87.34(4)
N5 Fe1 N4 O4 4_575 . -87.34(4)
C3 N2 C4 C5 . . 149.83(18)
Fe1 N2 C4 C5 . . -30.17(18)
N2 C4 C5 C6 . . 66.1(3)
C7 N3 C6 C5 . . -150.96(17)
Fe1 N3 C6 C5 . . 29.04(17)
C4 C5 C6 N3 . . -65.3(3)
